data_7131671
loop_
_publ_author_name
'Janssen, Marvin'
'Mebs, Stefan'
'Beckmann, Jens'

_publ_section_title
;
 Aryldimethylelement cations of the heavier group 14 elements. An
 essentially three-coordinate plumbylium ion.
;
_journal_issue 47
_journal_name_full 'Chemical communications (Cambridge, England)'
_journal_page_first 7267
_journal_page_last 7270
_journal_paper_doi 10.1039/d3cc00397c
_journal_volume 59
_journal_year 2023
_chemical_formula_moiety 'C42 H39 Pb, B C24 F20'
_chemical_formula_sum 'C66 H39 B F20 Pb'
_chemical_formula_weight 1429.97
_space_group_crystal_system triclinic
_space_group_IT_number 2
_space_group_name_Hall '-P 1'
_space_group_name_H-M_alt 'P -1'
_atom_sites_solution_hydrogens geom
_audit_creation_date 2022-07-14
_audit_creation_method
;
Olex2 1.3
(compiled 2020.11.12 svn.r5f609507 for OlexSys, GUI svn.r6272)
;
_audit_update_record
;
2022-12-17 deposited with the CCDC.	2023-05-17 downloaded from the CCDC.
;
_cell_angle_alpha 86.552(7)
_cell_angle_beta 78.805(4)
_cell_angle_gamma 85.707(5)
_cell_formula_units_Z 2
_cell_length_a 10.2803(10)
_cell_length_b 14.774(2)
_cell_length_c 18.3384(19)
_cell_measurement_reflns_used 9557
_cell_measurement_temperature 100.0
_cell_measurement_theta_max 31.46
_cell_measurement_theta_min 2.27
_cell_volume 2721.6(5)
_computing_cell_refinement 'SAINT V8.40A (Bruker, 2019)'
_computing_data_reduction 'SAINT V8.40A (Bruker, 2019)'
_computing_molecular_graphics 'Olex2 1.3 (Dolomanov et al., 2009)'
_computing_publication_material 'Olex2 1.3 (Dolomanov et al., 2009)'
_computing_structure_refinement 'SHELXL 2018/3 (Sheldrick, 2015)'
_computing_structure_solution 'XT  (Sheldrick, 2015)'
_diffrn_ambient_temperature 100.0
_diffrn_measured_fraction_theta_full 0.999
_diffrn_measured_fraction_theta_max 0.996
_diffrn_measurement_device_type 'Bruker APEX-II CCD'
_diffrn_measurement_method '\f and \w scans'
_diffrn_radiation_type MoK\a
_diffrn_radiation_wavelength 0.71073
_diffrn_reflns_av_R_equivalents 0.0413
_diffrn_reflns_av_unetI/netI 0.0344
_diffrn_reflns_Laue_measured_fraction_full 0.999
_diffrn_reflns_Laue_measured_fraction_max 0.996
_diffrn_reflns_limit_h_max 15
_diffrn_reflns_limit_h_min -12
_diffrn_reflns_limit_k_max 21
_diffrn_reflns_limit_k_min -21
_diffrn_reflns_limit_l_max 26
_diffrn_reflns_limit_l_min -26
_diffrn_reflns_number 99714
_diffrn_reflns_point_group_measured_fraction_full 0.999
_diffrn_reflns_point_group_measured_fraction_max 0.996
_diffrn_reflns_theta_full 25.242
_diffrn_reflns_theta_max 31.588
_diffrn_reflns_theta_min 2.024
_diffrn_standards_number 0
_exptl_absorpt_coefficient_mu 3.213
_exptl_absorpt_correction_T_max 0.7462
_exptl_absorpt_correction_T_min 0.6849
_exptl_absorpt_correction_type multi-scan
_exptl_absorpt_process_details
;
SADABS-2016/2 (Bruker,2016/2) was used for absorption correction.
wR2(int) was 0.1111 before and 0.0478 after correction.
The Ratio of minimum to maximum transmission is 0.9179.
The \l/2 correction factor is Not present.
;
_exptl_crystal_colour yellow
_exptl_crystal_colour_primary yellow
_exptl_crystal_density_diffrn 1.745
_exptl_crystal_description block
_exptl_crystal_F_000 1404
_exptl_crystal_size_max 0.10
_exptl_crystal_size_mid 0.10
_exptl_crystal_size_min 0.05
_refine_diff_density_max 0.687
_refine_diff_density_min -0.656
_refine_diff_density_rms 0.099
_refine_ls_extinction_method none
_refine_ls_goodness_of_fit_ref 1.044
_refine_ls_hydrogen_treatment constr
_refine_ls_matrix_type full
_refine_ls_number_parameters 799
_refine_ls_number_reflns 18178
_refine_ls_number_restraints 0
_refine_ls_restrained_S_all 1.044
_refine_ls_R_factor_all 0.0333
_refine_ls_R_factor_gt 0.0256
_refine_ls_shift/su_max 0.006
_refine_ls_shift/su_mean 0.000
_refine_ls_structure_factor_coef Fsqd
_refine_ls_weighting_details 'w=1/[\s^2^(Fo^2^)+(0.0194P)^2^+2.3780P] where P=(Fo^2^+2Fc^2^)/3'
_refine_ls_weighting_scheme calc
_refine_ls_wR_factor_gt 0.0508
_refine_ls_wR_factor_ref 0.0526
_reflns_Friedel_coverage 0.000
_reflns_number_gt 16341
_reflns_number_total 18178
_reflns_threshold_expression 'I > 2\s(I)'
_cod_data_source_file d3cc00397c2.cif
_cod_data_source_block jensenm210819_0m
_cod_depositor_comments 'Adding full bibliography for 7131666--7131671.cif.'
_cod_original_cell_volume 2721.6(6)
_cod_database_code 7131671
_shelx_shelxl_version_number 2018/3
_shelx_space_group_comment
;
The symmetry employed for this shelxl refinement is uniquely defined
by the following loop, which should always be used as a source of
symmetry information in preference to the above space-group names.
They are only intended as comments.
;
_olex2_refinement_description
;
1. Fixed Uiso
 At 1.2 times of:
  All C(H) groups, All C(H,H) groups
 At 1.5 times of:
  All C(H,H,H) groups
2.a Secondary CH2 refined with riding coordinates:
 C17(H17A,H17B), C22(H22A,H22B)
2.b Aromatic/amide H refined with riding coordinates:
 C43(H43), C13(H13), C42(H42), C64(H64), C34(H34), C52(H52), C31(H31),
 C54(H54), C62(H62), C51(H51), C33(H33), C32(H32), C53(H53), C61(H61), C41(H41),
  C63(H63), C44(H44)
2.c Idealised Me refined as rotating group:
 C2(H2A,H2B,H2C), C24(H24A,H24B,H24C), C20(H20A,H20B,H20C), C25(H25A,H25B,
 H25C), C1(H1A,H1B,H1C), C19(H19A,H19B,H19C)
;
_olex2_submission_special_instructions 'No special instructions were received'

loop_
_space_group_symop_operation_xyz
'x, y, z'
'-x, -y, -z'

loop_
_atom_site_label
_atom_site_type_symbol
_atom_site_fract_x
_atom_site_fract_y
_atom_site_fract_z
_atom_site_U_iso_or_equiv
_atom_site_adp_type
_atom_site_occupancy
_atom_site_site_symmetry_order
_atom_site_calc_flag
_atom_site_refinement_flags_posn
_atom_site_refinement_flags_adp
_atom_site_refinement_flags_occupancy
_atom_site_disorder_assembly
_atom_site_disorder_group
Pb1 Pb 0.61388(2) 0.58642(2) 0.73251(2) 0.01200(2) Uani 1 1 d . . . . .
F85 F 0.23649(11) 1.34965(7) 0.66302(6) 0.0163(2) Uani 1 1 d . . . . .
F101 F 0.14540(11) 0.97072(7) 0.67637(6) 0.0159(2) Uani 1 1 d . . . . .
F71 F 0.43137(11) 0.95313(7) 0.64517(6) 0.0168(2) Uani 1 1 d . . . . .
F104 F 0.25176(12) 1.06292(8) 0.38114(6) 0.0209(2) Uani 1 1 d . . . . .
F102 F 0.06384(12) 0.86888(8) 0.58135(7) 0.0196(2) Uani 1 1 d . . . . .
F91 F 0.09646(12) 1.08434(8) 0.79591(6) 0.0210(2) Uani 1 1 d . . . . .
F84 F 0.41985(13) 1.46582(8) 0.60872(8) 0.0266(3) Uani 1 1 d . . . . .
F95 F 0.10361(11) 1.26722(8) 0.57270(6) 0.0168(2) Uani 1 1 d . . . . .
F105 F 0.32950(12) 1.16754(7) 0.47393(6) 0.0167(2) Uani 1 1 d . . . . .
F81 F 0.53094(11) 1.10922(7) 0.55638(6) 0.0162(2) Uani 1 1 d . . . . .
F73 F 0.57406(13) 0.99091(9) 0.86835(7) 0.0252(3) Uani 1 1 d . . . . .
F82 F 0.71185(11) 1.22824(8) 0.50255(6) 0.0178(2) Uani 1 1 d . . . . .
F72 F 0.57019(12) 0.89116(8) 0.74839(7) 0.0211(2) Uani 1 1 d . . . . .
F75 F 0.29225(13) 1.21765(8) 0.78119(6) 0.0202(2) Uani 1 1 d . . . . .
F103 F 0.11869(12) 0.91180(8) 0.43183(7) 0.0219(3) Uani 1 1 d . . . . .
F93 F -0.29643(12) 1.22556(9) 0.74015(9) 0.0325(3) Uani 1 1 d . . . . .
F83 F 0.65895(12) 1.40910(8) 0.52823(7) 0.0240(3) Uani 1 1 d . . . . .
F94 F -0.15657(12) 1.30481(8) 0.61229(7) 0.0243(3) Uani 1 1 d . . . . .
F92 F -0.16309(14) 1.11660(9) 0.83018(8) 0.0309(3) Uani 1 1 d . . . . .
F74 F 0.42883(14) 1.15213(9) 0.88461(7) 0.0260(3) Uani 1 1 d . . . . .
C10 C 0.61103(17) 0.66911(11) 0.82898(9) 0.0095(3) Uani 1 1 d . . . . .
C90 C 0.11697(18) 1.17470(12) 0.68170(10) 0.0118(3) Uani 1 1 d . . . . .
C30 C 0.32090(17) 0.67984(12) 0.79265(10) 0.0107(3) Uani 1 1 d . . . . .
C2 C 0.6264(2) 0.43724(13) 0.74829(13) 0.0232(4) Uani 1 1 d . . . . .
H2A H 0.649123 0.420057 0.796957 0.035 Uiso 1 1 calc R U . . .
H2B H 0.695109 0.411231 0.709021 0.035 Uiso 1 1 calc R U . . .
H2C H 0.540519 0.414076 0.745914 0.035 Uiso 1 1 calc R U . . .
C80 C 0.37144(18) 1.22172(12) 0.61081(10) 0.0112(3) Uani 1 1 d . . . . .
C95 C 0.04209(19) 1.23008(12) 0.63899(10) 0.0130(3) Uani 1 1 d . . . . .
C101 C 0.17618(18) 0.99603(12) 0.60326(10) 0.0119(3) Uani 1 1 d . . . . .
C50 C 0.88698(17) 0.65628(12) 0.72438(9) 0.0105(3) Uani 1 1 d . . . . .
C43 C 0.31827(19) 0.38224(13) 0.89611(11) 0.0162(4) Uani 1 1 d . . . . .
H43 H 0.310544 0.318383 0.899168 0.019 Uiso 1 1 calc R U . . .
C91 C 0.0404(2) 1.13955(12) 0.74738(10) 0.0155(4) Uani 1 1 d . . . . .
C24 C 0.8713(2) 0.89791(13) 0.86842(13) 0.0215(4) Uani 1 1 d . . . . .
H24A H 0.813697 0.934564 0.906124 0.032 Uiso 1 1 calc R U . . .
H24B H 0.841556 0.908411 0.820812 0.032 Uiso 1 1 calc R U . . .
H24C H 0.963076 0.915249 0.862681 0.032 Uiso 1 1 calc R U . . .
C16 C 0.35472(17) 0.67102(11) 0.87025(9) 0.0095(3) Uani 1 1 d . . . . .
C18 C 0.35001(17) 0.78174(12) 0.97127(10) 0.0122(3) Uani 1 1 d . . . . .
C20 C 0.3362(2) 0.73896(14) 1.05091(10) 0.0181(4) Uani 1 1 d . . . . .
H20A H 0.244277 0.749324 1.077377 0.027 Uiso 1 1 calc R U . . .
H20B H 0.396054 0.766864 1.077274 0.027 Uiso 1 1 calc R U . . .
H20C H 0.359322 0.673489 1.048736 0.027 Uiso 1 1 calc R U . . .
C13 C 0.60707(18) 0.79694(12) 0.93719(10) 0.0108(3) Uani 1 1 d . . . . .
H13 H 0.605608 0.841338 0.972779 0.013 Uiso 1 1 calc R U . . .
C100 C 0.24529(18) 1.07385(12) 0.58112(10) 0.0110(3) Uani 1 1 d . . . . .
C11 C 0.49223(17) 0.69975(11) 0.87285(9) 0.0093(3) Uani 1 1 d . . . . .
C60 C 0.90087(17) 0.56819(12) 0.83469(10) 0.0109(3) Uani 1 1 d . . . . .
C55 C 0.91830(18) 0.56480(12) 0.70634(10) 0.0124(3) Uani 1 1 d . . . . .
C17 C 0.26279(17) 0.73568(12) 0.92557(10) 0.0126(3) Uani 1 1 d . . . . .
H17A H 0.215601 0.782526 0.897649 0.015 Uiso 1 1 calc R U . . .
H17B H 0.195716 0.700521 0.959470 0.015 Uiso 1 1 calc R U . . .
C23 C 0.86458(17) 0.79653(12) 0.89300(10) 0.0121(3) Uani 1 1 d . . . . .
C42 C 0.35772(19) 0.42364(13) 0.95354(11) 0.0163(4) Uani 1 1 d . . . . .
H42 H 0.376538 0.387824 0.995485 0.020 Uiso 1 1 calc R U . . .
C64 C 0.96317(19) 0.41810(13) 0.78651(11) 0.0165(4) Uani 1 1 d . . . . .
H64 H 0.983098 0.379160 0.745889 0.020 Uiso 1 1 calc R U . . .
C82 C 0.59358(18) 1.25750(12) 0.54193(10) 0.0135(3) Uani 1 1 d . . . . .
C34 C 0.24051(18) 0.59082(13) 0.70536(10) 0.0135(3) Uani 1 1 d . . . . .
H34 H 0.215329 0.534690 0.691490 0.016 Uiso 1 1 calc R U . . .
C81 C 0.49754(18) 1.19749(12) 0.57034(10) 0.0128(3) Uani 1 1 d . . . . .
C52 C 0.90965(19) 0.69989(14) 0.59462(11) 0.0173(4) Uani 1 1 d . . . . .
H52 H 0.908485 0.745600 0.555995 0.021 Uiso 1 1 calc R U . . .
C31 C 0.31406(18) 0.75767(12) 0.74652(10) 0.0142(3) Uani 1 1 d . . . . .
H31 H 0.338685 0.813978 0.760366 0.017 Uiso 1 1 calc R U . . .
C75 C 0.35925(19) 1.13551(12) 0.77049(11) 0.0152(4) Uani 1 1 d . . . . .
C65 C 0.92875(18) 0.51030(12) 0.77511(10) 0.0124(3) Uani 1 1 d . . . . .
C12 C 0.48941(17) 0.76197(12) 0.92764(9) 0.0100(3) Uani 1 1 d . . . . .
C25 C 0.90085(19) 0.78241(15) 0.97052(11) 0.0189(4) Uani 1 1 d . . . . .
H25A H 0.901280 0.717615 0.985540 0.028 Uiso 1 1 calc R U . . .
H25B H 0.835219 0.816508 1.006492 0.028 Uiso 1 1 calc R U . . .
H25C H 0.989175 0.804104 0.968959 0.028 Uiso 1 1 calc R U . . .
C105 C 0.26729(18) 1.09297(12) 0.50478(10) 0.0126(3) Uani 1 1 d . . . . .
C85 C 0.35152(18) 1.31429(12) 0.62243(10) 0.0131(3) Uani 1 1 d . . . . .
C54 C 0.9436(2) 0.54086(14) 0.63187(10) 0.0177(4) Uani 1 1 d . . . . .
H54 H 0.963092 0.479201 0.619352 0.021 Uiso 1 1 calc R U . . .
C35 C 0.28616(17) 0.59618(12) 0.77139(10) 0.0113(3) Uani 1 1 d . . . . .
C40 C 0.34260(17) 0.56916(12) 0.88863(10) 0.0109(3) Uani 1 1 d . . . . .
C1 C 0.5894(2) 0.64676(16) 0.62314(11) 0.0221(4) Uani 1 1 d . . . . .
H1A H 0.500661 0.636119 0.614637 0.033 Uiso 1 1 calc R U . . .
H1B H 0.656808 0.618796 0.584255 0.033 Uiso 1 1 calc R U . . .
H1C H 0.599719 0.712286 0.621749 0.033 Uiso 1 1 calc R U . . .
C22 C 0.95528(18) 0.73718(12) 0.83306(10) 0.0134(3) Uani 1 1 d . . . . .
H22A H 0.994144 0.776286 0.789758 0.016 Uiso 1 1 calc R U . . .
H22B H 1.028821 0.705436 0.854166 0.016 Uiso 1 1 calc R U . . .
C70 C 0.35216(18) 1.08884(12) 0.70780(10) 0.0127(3) Uani 1 1 d . . . . .
C14 C 0.72653(17) 0.76573(11) 0.89376(9) 0.0097(3) Uani 1 1 d . . . . .
C21 C 0.86951(17) 0.66634(12) 0.80799(9) 0.0100(3) Uani 1 1 d . . . . .
C102 C 0.13258(18) 0.94199(12) 0.55518(11) 0.0139(3) Uani 1 1 d . . . . .
C62 C 0.93829(19) 0.44152(13) 0.91776(11) 0.0177(4) Uani 1 1 d . . . . .
H62 H 0.940853 0.417441 0.966712 0.021 Uiso 1 1 calc R U . . .
C51 C 0.88141(18) 0.72403(13) 0.66879(10) 0.0147(3) Uani 1 1 d . . . . .
H51 H 0.858832 0.785527 0.681043 0.018 Uiso 1 1 calc R U . . .
C33 C 0.23230(18) 0.66927(13) 0.65978(10) 0.0155(4) Uani 1 1 d . . . . .
H33 H 0.200410 0.666620 0.614735 0.019 Uiso 1 1 calc R U . . .
C71 C 0.42682(19) 1.00636(12) 0.70308(10) 0.0139(3) Uani 1 1 d . . . . .
C84 C 0.4456(2) 1.37678(12) 0.59504(11) 0.0170(4) Uani 1 1 d . . . . .
C32 C 0.27050(19) 0.75170(13) 0.67970(11) 0.0159(4) Uani 1 1 d . . . . .
H32 H 0.266749 0.804165 0.647391 0.019 Uiso 1 1 calc R U . . .
C74 C 0.4305(2) 1.10397(13) 0.82431(10) 0.0173(4) Uani 1 1 d . . . . .
C92 C -0.0959(2) 1.15553(13) 0.76724(11) 0.0196(4) Uani 1 1 d . . . . .
C94 C -0.0933(2) 1.24951(13) 0.65721(11) 0.0166(4) Uani 1 1 d . . . . .
C15 C 0.72848(17) 0.69951(11) 0.84234(9) 0.0094(3) Uani 1 1 d . . . . .
C93 C -0.1640(2) 1.21034(13) 0.72203(12) 0.0204(4) Uani 1 1 d . . . . .
C53 C 0.9396(2) 0.60918(14) 0.57674(11) 0.0192(4) Uani 1 1 d . . . . .
H53 H 0.957511 0.593932 0.526008 0.023 Uiso 1 1 calc R U . . .
C61 C 0.90501(18) 0.53377(13) 0.90636(10) 0.0146(3) Uani 1 1 d . . . . .
H61 H 0.885442 0.572560 0.947084 0.018 Uiso 1 1 calc R U . . .
C104 C 0.22637(19) 1.03989(13) 0.45447(10) 0.0141(3) Uani 1 1 d . . . . .
C41 C 0.37002(18) 0.51750(12) 0.95030(10) 0.0138(3) Uani 1 1 d . . . . .
H41 H 0.396805 0.545567 0.989778 0.017 Uiso 1 1 calc R U . . .
C19 C 0.3120(2) 0.88424(13) 0.97498(12) 0.0197(4) Uani 1 1 d . . . . .
H19A H 0.219685 0.893886 1.000904 0.030 Uiso 1 1 calc R U . . .
H19B H 0.321552 0.911753 0.924398 0.030 Uiso 1 1 calc R U . . .
H19C H 0.370676 0.912421 1.001987 0.030 Uiso 1 1 calc R U . . .
C63 C 0.9678(2) 0.38425(13) 0.85855(12) 0.0189(4) Uani 1 1 d . . . . .
H63 H 0.991175 0.321655 0.867268 0.023 Uiso 1 1 calc R U . . .
C45 C 0.30270(17) 0.52681(12) 0.83082(10) 0.0112(3) Uani 1 1 d . . . . .
C44 C 0.28991(18) 0.43326(12) 0.83408(11) 0.0148(3) Uani 1 1 d . . . . .
H44 H 0.262500 0.404991 0.794893 0.018 Uiso 1 1 calc R U . . .
C73 C 0.5031(2) 1.02163(14) 0.81677(11) 0.0179(4) Uani 1 1 d . . . . .
C103 C 0.15907(19) 0.96375(13) 0.47970(11) 0.0157(4) Uani 1 1 d . . . . .
C72 C 0.50116(19) 0.97239(13) 0.75586(11) 0.0162(4) Uani 1 1 d . . . . .
B1 B 0.2723(2) 1.14052(13) 0.64528(11) 0.0106(4) Uani 1 1 d . . . . .
C83 C 0.5673(2) 1.34877(13) 0.55448(11) 0.0162(4) Uani 1 1 d . . . . .

loop_
_atom_site_aniso_label
_atom_site_aniso_U_11
_atom_site_aniso_U_22
_atom_site_aniso_U_33
_atom_site_aniso_U_23
_atom_site_aniso_U_13
_atom_site_aniso_U_12
Pb1 0.01200(3) 0.01424(3) 0.01025(3) -0.00335(2) -0.00169(2) -0.00298(2)
F85 0.0140(5) 0.0131(5) 0.0209(6) -0.0061(4) 0.0001(4) 0.0008(4)
F101 0.0196(6) 0.0143(5) 0.0135(5) 0.0006(4) -0.0021(4) -0.0032(4)
F71 0.0200(6) 0.0128(5) 0.0187(5) -0.0038(4) -0.0065(5) 0.0026(4)
F104 0.0272(6) 0.0266(6) 0.0101(5) -0.0040(4) -0.0064(5) 0.0013(5)
F102 0.0181(6) 0.0142(5) 0.0282(6) -0.0029(5) -0.0068(5) -0.0054(4)
F91 0.0270(6) 0.0195(6) 0.0142(5) 0.0042(4) -0.0006(5) 0.0004(5)
F84 0.0245(6) 0.0092(5) 0.0430(8) -0.0072(5) 0.0029(6) -0.0012(5)
F95 0.0199(6) 0.0197(6) 0.0111(5) 0.0009(4) -0.0050(4) 0.0015(5)
F105 0.0227(6) 0.0157(5) 0.0122(5) 0.0019(4) -0.0037(4) -0.0048(4)
F81 0.0163(5) 0.0097(5) 0.0216(6) -0.0034(4) -0.0016(4) 0.0023(4)
F73 0.0261(7) 0.0284(7) 0.0253(6) 0.0084(5) -0.0178(5) -0.0016(5)
F82 0.0129(5) 0.0185(5) 0.0195(6) -0.0009(4) 0.0017(4) 0.0016(4)
F72 0.0193(6) 0.0153(5) 0.0285(6) 0.0053(5) -0.0076(5) 0.0040(5)
F75 0.0312(7) 0.0135(5) 0.0188(6) -0.0060(4) -0.0122(5) 0.0043(5)
F103 0.0258(6) 0.0205(6) 0.0245(6) -0.0127(5) -0.0147(5) 0.0014(5)
F93 0.0128(6) 0.0251(7) 0.0551(9) -0.0064(6) 0.0044(6) 0.0027(5)
F83 0.0195(6) 0.0156(6) 0.0345(7) 0.0016(5) 0.0019(5) -0.0057(5)
F94 0.0192(6) 0.0239(6) 0.0323(7) -0.0046(5) -0.0137(5) 0.0074(5)
F92 0.0291(7) 0.0230(6) 0.0314(7) -0.0001(5) 0.0166(6) -0.0021(5)
F74 0.0396(8) 0.0260(6) 0.0177(6) -0.0048(5) -0.0172(6) -0.0016(6)
C10 0.0108(8) 0.0087(7) 0.0096(7) -0.0007(6) -0.0035(6) -0.0005(6)
C90 0.0151(8) 0.0106(8) 0.0103(7) -0.0041(6) -0.0028(7) -0.0012(6)
C30 0.0065(7) 0.0130(8) 0.0127(8) -0.0011(6) -0.0022(6) -0.0003(6)
C2 0.0203(10) 0.0137(9) 0.0351(12) -0.0050(8) -0.0022(9) -0.0028(8)
C80 0.0134(8) 0.0106(8) 0.0107(7) -0.0018(6) -0.0050(6) 0.0006(6)
C95 0.0155(8) 0.0123(8) 0.0119(8) -0.0041(6) -0.0037(7) -0.0010(7)
C101 0.0125(8) 0.0111(8) 0.0121(8) -0.0009(6) -0.0029(7) 0.0022(6)
C50 0.0062(7) 0.0151(8) 0.0105(7) -0.0012(6) -0.0016(6) -0.0012(6)
C43 0.0157(9) 0.0107(8) 0.0208(9) -0.0004(7) 0.0002(7) -0.0019(7)
C91 0.0201(9) 0.0120(8) 0.0136(8) -0.0017(6) -0.0015(7) 0.0005(7)
C24 0.0164(9) 0.0136(9) 0.0342(11) -0.0014(8) -0.0025(8) -0.0050(7)
C16 0.0066(7) 0.0108(7) 0.0115(7) -0.0006(6) -0.0023(6) -0.0008(6)
C18 0.0079(7) 0.0141(8) 0.0144(8) -0.0045(6) -0.0003(6) -0.0004(6)
C20 0.0161(9) 0.0243(10) 0.0138(8) -0.0050(7) -0.0004(7) -0.0037(8)
C13 0.0116(8) 0.0101(7) 0.0111(7) -0.0014(6) -0.0031(6) 0.0001(6)
C100 0.0121(8) 0.0093(7) 0.0122(8) -0.0021(6) -0.0041(6) 0.0025(6)
C11 0.0085(7) 0.0092(7) 0.0107(7) 0.0006(6) -0.0032(6) -0.0011(6)
C60 0.0066(7) 0.0129(8) 0.0129(8) -0.0008(6) -0.0012(6) -0.0002(6)
C55 0.0095(8) 0.0157(8) 0.0120(8) -0.0023(6) -0.0013(6) -0.0026(7)
C17 0.0084(8) 0.0136(8) 0.0158(8) -0.0035(6) -0.0018(6) 0.0007(6)
C23 0.0090(8) 0.0125(8) 0.0156(8) -0.0026(6) -0.0037(6) -0.0013(6)
C42 0.0153(9) 0.0146(8) 0.0177(9) 0.0039(7) -0.0017(7) 0.0001(7)
C64 0.0147(9) 0.0138(8) 0.0210(9) -0.0036(7) -0.0020(7) -0.0015(7)
C82 0.0116(8) 0.0149(8) 0.0131(8) -0.0004(6) -0.0013(7) 0.0021(7)
C34 0.0097(8) 0.0173(9) 0.0140(8) -0.0030(7) -0.0022(7) -0.0028(7)
C81 0.0153(8) 0.0092(7) 0.0147(8) -0.0027(6) -0.0055(7) 0.0020(6)
C52 0.0146(9) 0.0244(10) 0.0131(8) 0.0036(7) -0.0033(7) -0.0051(8)
C31 0.0124(8) 0.0129(8) 0.0181(9) 0.0002(7) -0.0053(7) -0.0011(7)
C75 0.0174(9) 0.0127(8) 0.0166(9) -0.0005(7) -0.0063(7) 0.0002(7)
C65 0.0096(8) 0.0143(8) 0.0132(8) -0.0009(6) -0.0013(6) -0.0016(6)
C12 0.0088(7) 0.0103(7) 0.0107(7) -0.0015(6) -0.0013(6) 0.0010(6)
C25 0.0124(9) 0.0277(10) 0.0184(9) -0.0085(8) -0.0058(7) 0.0002(8)
C105 0.0130(8) 0.0111(8) 0.0136(8) -0.0015(6) -0.0025(7) 0.0013(6)
C85 0.0127(8) 0.0138(8) 0.0125(8) -0.0029(6) -0.0021(7) 0.0021(7)
C54 0.0188(9) 0.0205(9) 0.0139(8) -0.0051(7) -0.0014(7) -0.0035(8)
C35 0.0076(7) 0.0131(8) 0.0130(8) -0.0018(6) -0.0005(6) -0.0014(6)
C40 0.0068(7) 0.0119(8) 0.0137(8) -0.0012(6) -0.0007(6) -0.0007(6)
C1 0.0170(9) 0.0360(12) 0.0140(9) 0.0039(8) -0.0047(7) -0.0067(9)
C22 0.0089(8) 0.0162(8) 0.0155(8) -0.0031(7) -0.0020(7) -0.0028(7)
C70 0.0149(8) 0.0125(8) 0.0121(8) 0.0007(6) -0.0057(7) -0.0021(7)
C14 0.0094(7) 0.0096(7) 0.0106(7) 0.0012(6) -0.0036(6) -0.0012(6)
C21 0.0085(7) 0.0120(8) 0.0096(7) -0.0010(6) -0.0013(6) -0.0015(6)
C102 0.0114(8) 0.0111(8) 0.0201(9) -0.0028(7) -0.0046(7) -0.0003(6)
C62 0.0148(9) 0.0200(9) 0.0173(9) 0.0045(7) -0.0022(7) -0.0008(7)
C51 0.0117(8) 0.0173(9) 0.0154(8) 0.0007(7) -0.0031(7) -0.0021(7)
C33 0.0108(8) 0.0227(9) 0.0138(8) -0.0021(7) -0.0045(7) 0.0001(7)
C71 0.0156(9) 0.0130(8) 0.0137(8) 0.0004(6) -0.0038(7) -0.0030(7)
C84 0.0203(9) 0.0081(8) 0.0228(9) -0.0031(7) -0.0044(8) 0.0002(7)
C32 0.0137(8) 0.0165(9) 0.0178(9) 0.0028(7) -0.0059(7) 0.0012(7)
C74 0.0241(10) 0.0181(9) 0.0123(8) -0.0001(7) -0.0087(7) -0.0048(8)
C92 0.0206(10) 0.0136(8) 0.0210(9) -0.0047(7) 0.0071(8) -0.0034(7)
C94 0.0162(9) 0.0136(8) 0.0224(9) -0.0071(7) -0.0087(8) 0.0024(7)
C15 0.0091(7) 0.0098(7) 0.0092(7) -0.0002(6) -0.0018(6) 0.0003(6)
C93 0.0116(9) 0.0161(9) 0.0324(11) -0.0096(8) 0.0009(8) 0.0001(7)
C53 0.0187(9) 0.0287(10) 0.0106(8) -0.0037(7) -0.0016(7) -0.0047(8)
C61 0.0128(8) 0.0183(9) 0.0123(8) -0.0004(7) -0.0023(7) 0.0008(7)
C104 0.0152(9) 0.0168(8) 0.0107(8) -0.0042(6) -0.0041(7) 0.0042(7)
C41 0.0122(8) 0.0145(8) 0.0144(8) 0.0005(7) -0.0020(7) -0.0013(7)
C19 0.0132(9) 0.0166(9) 0.0286(10) -0.0088(8) -0.0007(8) 0.0009(7)
C63 0.0153(9) 0.0141(9) 0.0267(10) 0.0023(7) -0.0035(8) -0.0002(7)
C45 0.0080(7) 0.0114(8) 0.0136(8) -0.0012(6) 0.0002(6) -0.0019(6)
C44 0.0131(8) 0.0128(8) 0.0185(9) -0.0035(7) -0.0011(7) -0.0032(7)
C73 0.0176(9) 0.0214(9) 0.0169(9) 0.0072(7) -0.0098(7) -0.0047(8)
C103 0.0142(9) 0.0148(8) 0.0206(9) -0.0101(7) -0.0088(7) 0.0037(7)
C72 0.0151(9) 0.0133(8) 0.0199(9) 0.0042(7) -0.0043(7) -0.0011(7)
B1 0.0142(9) 0.0078(8) 0.0105(8) -0.0008(7) -0.0044(7) 0.0001(7)
C83 0.0176(9) 0.0144(8) 0.0170(9) 0.0018(7) -0.0038(7) -0.0041(7)

loop_
_atom_type_symbol
_atom_type_description
_atom_type_scat_dispersion_real
_atom_type_scat_dispersion_imag
_atom_type_scat_source
C C 0.0033 0.0016 'International Tables Vol C Tables 4.2.6.8 and 6.1.1.4'
H H 0.0000 0.0000 'International Tables Vol C Tables 4.2.6.8 and 6.1.1.4'
B B 0.0013 0.0007 'International Tables Vol C Tables 4.2.6.8 and 6.1.1.4'
F F 0.0171 0.0103 'International Tables Vol C Tables 4.2.6.8 and 6.1.1.4'
Pb Pb -3.3944 10.1111 'International Tables Vol C Tables 4.2.6.8 and 6.1.1.4'

loop_
_geom_angle_atom_site_label_1
_geom_angle_atom_site_label_2
_geom_angle_atom_site_label_3
_geom_angle
_geom_angle_site_symmetry_1
_geom_angle_site_symmetry_3
_geom_angle_publ_flag
C2 Pb1 C10 118.79(8) . . ?
C1 Pb1 C10 122.53(8) . . ?
C1 Pb1 C2 118.51(9) . . ?
C11 C10 Pb1 121.18(12) . . ?
C11 C10 C15 118.38(15) . . ?
C15 C10 Pb1 120.10(12) . . ?
C95 C90 C91 112.88(17) . . ?
C95 C90 B1 119.67(15) . . ?
C91 C90 B1 126.19(16) . . ?
C31 C30 C16 128.42(16) . . ?
C31 C30 C35 120.34(16) . . ?
C35 C30 C16 111.12(15) . . ?
Pb1 C2 H2A 109.5 . . ?
Pb1 C2 H2B 109.5 . . ?
Pb1 C2 H2C 109.5 . . ?
H2A C2 H2B 109.5 . . ?
H2A C2 H2C 109.5 . . ?
H2B C2 H2C 109.5 . . ?
C81 C80 B1 118.67(15) . . ?
C85 C80 C81 112.97(16) . . ?
C85 C80 B1 128.06(16) . . ?
F95 C95 C90 119.09(16) . . ?
F95 C95 C94 115.66(16) . . ?
C94 C95 C90 125.22(18) . . ?
F101 C101 C100 119.69(15) . . ?
F101 C101 C102 115.94(16) . . ?
C102 C101 C100 124.35(17) . . ?
C55 C50 C21 110.85(15) . . ?
C51 C50 C55 120.70(16) . . ?
C51 C50 C21 128.38(16) . . ?
C42 C43 H43 119.6 . . ?
C42 C43 C44 120.75(17) . . ?
C44 C43 H43 119.6 . . ?
F91 C91 C90 121.16(17) . . ?
F91 C91 C92 114.85(17) . . ?
C92 C91 C90 123.97(18) . . ?
H24A C24 H24B 109.5 . . ?
H24A C24 H24C 109.5 . . ?
H24B C24 H24C 109.5 . . ?
C23 C24 H24A 109.5 . . ?
C23 C24 H24B 109.5 . . ?
C23 C24 H24C 109.5 . . ?
C30 C16 C17 112.33(14) . . ?
C30 C16 C40 101.15(13) . . ?
C11 C16 C30 113.74(14) . . ?
C11 C16 C17 102.49(13) . . ?
C11 C16 C40 111.91(14) . . ?
C40 C16 C17 115.73(14) . . ?
C20 C18 C17 111.42(15) . . ?
C12 C18 C20 110.53(15) . . ?
C12 C18 C17 102.62(14) . . ?
C12 C18 C19 112.17(15) . . ?
C19 C18 C20 109.27(15) . . ?
C19 C18 C17 110.73(15) . . ?
C18 C20 H20A 109.5 . . ?
C18 C20 H20B 109.5 . . ?
C18 C20 H20C 109.5 . . ?
H20A C20 H20B 109.5 . . ?
H20A C20 H20C 109.5 . . ?
H20B C20 H20C 109.5 . . ?
C12 C13 H13 120.5 . . ?
C14 C13 H13 120.5 . . ?
C14 C13 C12 118.91(16) . . ?
C101 C100 B1 119.19(15) . . ?
C105 C100 C101 113.54(16) . . ?
C105 C100 B1 126.59(16) . . ?
C10 C11 C16 126.66(15) . . ?
C10 C11 C12 121.22(16) . . ?
C12 C11 C16 112.11(15) . . ?
C65 C60 C21 111.15(15) . . ?
C61 C60 C65 120.02(17) . . ?
C61 C60 C21 128.83(16) . . ?
C50 C55 C65 108.56(15) . . ?
C54 C55 C50 120.24(17) . . ?
C54 C55 C65 130.99(17) . . ?
C16 C17 H17A 109.9 . . ?
C16 C17 H17B 109.9 . . ?
C18 C17 C16 108.74(14) . . ?
C18 C17 H17A 109.9 . . ?
C18 C17 H17B 109.9 . . ?
H17A C17 H17B 108.3 . . ?
C24 C23 C22 110.03(15) . . ?
C25 C23 C24 108.89(16) . . ?
C25 C23 C22 113.42(15) . . ?
C14 C23 C24 110.24(15) . . ?
C14 C23 C25 110.94(15) . . ?
C14 C23 C22 103.22(14) . . ?
C43 C42 H42 119.6 . . ?
C43 C42 C41 120.70(17) . . ?
C41 C42 H42 119.6 . . ?
C65 C64 H64 120.6 . . ?
C63 C64 H64 120.6 . . ?
C63 C64 C65 118.74(18) . . ?
F82 C82 C81 121.00(16) . . ?
F82 C82 C83 119.69(17) . . ?
C83 C82 C81 119.31(17) . . ?
C35 C34 H34 120.6 . . ?
C35 C34 C33 118.86(17) . . ?
C33 C34 H34 120.6 . . ?
F81 C81 C80 119.08(16) . . ?
F81 C81 C82 115.88(16) . . ?
C82 C81 C80 125.03(16) . . ?
C51 C52 H52 119.7 . . ?
C53 C52 H52 119.7 . . ?
C53 C52 C51 120.60(18) . . ?
C30 C31 H31 120.5 . . ?
C30 C31 C32 118.95(17) . . ?
C32 C31 H31 120.5 . . ?
F75 C75 C70 119.33(16) . . ?
F75 C75 C74 116.14(16) . . ?
C74 C75 C70 124.53(18) . . ?
C60 C65 C55 108.29(15) . . ?
C64 C65 C60 120.83(17) . . ?
C64 C65 C55 130.85(17) . . ?
C13 C12 C18 128.05(15) . . ?
C13 C12 C11 119.97(16) . . ?
C11 C12 C18 111.98(15) . . ?
C23 C25 H25A 109.5 . . ?
C23 C25 H25B 109.5 . . ?
C23 C25 H25C 109.5 . . ?
H25A C25 H25B 109.5 . . ?
H25A C25 H25C 109.5 . . ?
H25B C25 H25C 109.5 . . ?
F105 C105 C100 121.37(16) . . ?
F105 C105 C104 114.70(16) . . ?
C100 C105 C104 123.92(17) . . ?
F85 C85 C80 121.16(16) . . ?
F85 C85 C84 115.09(16) . . ?
C84 C85 C80 123.75(17) . . ?
C55 C54 H54 120.7 . . ?
C53 C54 C55 118.61(18) . . ?
C53 C54 H54 120.7 . . ?
C30 C35 C45 108.13(15) . . ?
C34 C35 C30 120.53(17) . . ?
C34 C35 C45 131.29(16) . . ?
C41 C40 C16 129.18(16) . . ?
C41 C40 C45 119.80(16) . . ?
C45 C40 C16 110.97(15) . . ?
Pb1 C1 H1A 109.5 . . ?
Pb1 C1 H1B 109.5 . . ?
Pb1 C1 H1C 109.5 . . ?
H1A C1 H1B 109.5 . . ?
H1A C1 H1C 109.5 . . ?
H1B C1 H1C 109.5 . . ?
C23 C22 H22A 109.9 . . ?
C23 C22 H22B 109.9 . . ?
H22A C22 H22B 108.3 . . ?
C21 C22 C23 108.75(14) . . ?
C21 C22 H22A 109.9 . . ?
C21 C22 H22B 109.9 . . ?
C75 C70 B1 118.08(16) . . ?
C71 C70 C75 113.43(16) . . ?
C71 C70 B1 128.15(16) . . ?
C13 C14 C23 127.70(16) . . ?
C13 C14 C15 120.37(16) . . ?
C15 C14 C23 111.92(15) . . ?
C50 C21 C60 101.10(14) . . ?
C50 C21 C22 116.05(14) . . ?
C60 C21 C22 114.04(14) . . ?
C15 C21 C50 112.13(14) . . ?
C15 C21 C60 111.08(14) . . ?
C15 C21 C22 102.79(14) . . ?
F102 C102 C101 120.61(17) . . ?
F102 C102 C103 119.93(16) . . ?
C103 C102 C101 119.46(17) . . ?
C61 C62 H62 119.5 . . ?
C63 C62 H62 119.5 . . ?
C63 C62 C61 120.94(18) . . ?
C50 C51 C52 118.72(18) . . ?
C50 C51 H51 120.6 . . ?
C52 C51 H51 120.6 . . ?
C34 C33 H33 119.7 . . ?
C34 C33 C32 120.68(17) . . ?
C32 C33 H33 119.7 . . ?
F71 C71 C70 120.78(16) . . ?
F71 C71 C72 115.37(16) . . ?
C70 C71 C72 123.86(17) . . ?
F84 C84 C85 120.66(17) . . ?
F84 C84 C83 118.86(17) . . ?
C83 C84 C85 120.47(17) . . ?
C31 C32 C33 120.61(17) . . ?
C31 C32 H32 119.7 . . ?
C33 C32 H32 119.7 . . ?
F74 C74 C75 120.83(18) . . ?
F74 C74 C73 119.56(17) . . ?
C73 C74 C75 119.60(17) . . ?
F92 C92 C91 120.37(19) . . ?
F92 C92 C93 119.52(19) . . ?
C93 C92 C91 120.10(18) . . ?
F94 C94 C95 120.66(18) . . ?
F94 C94 C93 120.31(18) . . ?
C95 C94 C93 119.02(18) . . ?
C10 C15 C14 120.85(16) . . ?
C10 C15 C21 127.21(15) . . ?
C14 C15 C21 111.91(15) . . ?
F93 C93 C92 120.74(19) . . ?
F93 C93 C94 120.50(19) . . ?
C92 C93 C94 118.76(18) . . ?
C52 C53 H53 119.4 . . ?
C54 C53 C52 121.12(18) . . ?
C54 C53 H53 119.4 . . ?
C60 C61 C62 119.08(17) . . ?
C60 C61 H61 120.5 . . ?
C62 C61 H61 120.5 . . ?
F104 C104 C105 120.35(17) . . ?
F104 C104 C103 119.83(16) . . ?
C103 C104 C105 119.81(17) . . ?
C42 C41 H41 120.4 . . ?
C40 C41 C42 119.16(17) . . ?
C40 C41 H41 120.4 . . ?
C18 C19 H19A 109.5 . . ?
C18 C19 H19B 109.5 . . ?
C18 C19 H19C 109.5 . . ?
H19A C19 H19B 109.5 . . ?
H19A C19 H19C 109.5 . . ?
H19B C19 H19C 109.5 . . ?
C64 C63 H63 119.8 . . ?
C62 C63 C64 120.36(18) . . ?
C62 C63 H63 119.8 . . ?
C40 C45 C35 108.51(15) . . ?
C44 C45 C35 130.30(17) . . ?
C44 C45 C40 121.12(17) . . ?
C43 C44 C45 118.46(17) . . ?
C43 C44 H44 120.8 . . ?
C45 C44 H44 120.8 . . ?
F73 C73 C74 120.05(18) . . ?
F73 C73 C72 121.13(18) . . ?
C72 C73 C74 118.82(17) . . ?
F103 C103 C102 120.54(17) . . ?
F103 C103 C104 120.56(17) . . ?
C104 C103 C102 118.91(16) . . ?
F72 C72 C71 120.86(17) . . ?
F72 C72 C73 119.39(17) . . ?
C73 C72 C71 119.75(18) . . ?
C80 B1 C90 115.81(14) . . ?
C80 B1 C100 113.02(14) . . ?
C80 B1 C70 101.62(14) . . ?
C100 B1 C90 100.06(14) . . ?
C100 B1 C70 114.43(14) . . ?
C70 B1 C90 112.55(14) . . ?
F83 C83 C82 120.95(18) . . ?
F83 C83 C84 120.60(17) . . ?
C84 C83 C82 118.44(17) . . ?

loop_
_geom_bond_atom_site_label_1
_geom_bond_atom_site_label_2
_geom_bond_distance
_geom_bond_site_symmetry_2
_geom_bond_publ_flag
Pb1 C10 2.2039(17) . ?
Pb1 C2 2.203(2) . ?
Pb1 C1 2.197(2) . ?
F85 C85 1.356(2) . ?
F101 C101 1.353(2) . ?
F71 C71 1.351(2) . ?
F104 C104 1.347(2) . ?
F102 C102 1.348(2) . ?
F91 C91 1.353(2) . ?
F84 C84 1.351(2) . ?
F95 C95 1.361(2) . ?
F105 C105 1.354(2) . ?
F81 C81 1.350(2) . ?
F73 C73 1.342(2) . ?
F82 C82 1.343(2) . ?
F72 C72 1.348(2) . ?
F75 C75 1.355(2) . ?
F103 C103 1.343(2) . ?
F93 C93 1.342(2) . ?
F83 C83 1.346(2) . ?
F94 C94 1.348(2) . ?
F92 C92 1.345(2) . ?
F74 C74 1.347(2) . ?
C10 C11 1.387(2) . ?
C10 C15 1.389(2) . ?
C90 C95 1.392(3) . ?
C90 C91 1.399(3) . ?
C90 B1 1.660(3) . ?
C30 C16 1.525(2) . ?
C30 C31 1.392(2) . ?
C30 C35 1.409(2) . ?
C2 H2A 0.9800 . ?
C2 H2B 0.9800 . ?
C2 H2C 0.9800 . ?
C80 C81 1.396(3) . ?
C80 C85 1.391(2) . ?
C80 B1 1.649(3) . ?
C95 C94 1.379(3) . ?
C101 C100 1.395(2) . ?
C101 C102 1.381(2) . ?
C50 C55 1.410(2) . ?
C50 C21 1.524(2) . ?
C50 C51 1.391(3) . ?
C43 H43 0.9500 . ?
C43 C42 1.389(3) . ?
C43 C44 1.393(3) . ?
C91 C92 1.384(3) . ?
C24 H24A 0.9800 . ?
C24 H24B 0.9800 . ?
C24 H24C 0.9800 . ?
C24 C23 1.541(3) . ?
C16 C11 1.516(2) . ?
C16 C17 1.563(2) . ?
C16 C40 1.531(2) . ?
C18 C20 1.541(3) . ?
C18 C17 1.556(2) . ?
C18 C12 1.516(2) . ?
C18 C19 1.537(3) . ?
C20 H20A 0.9800 . ?
C20 H20B 0.9800 . ?
C20 H20C 0.9800 . ?
C13 H13 0.9500 . ?
C13 C12 1.396(2) . ?
C13 C14 1.391(2) . ?
C100 C105 1.389(2) . ?
C100 B1 1.655(3) . ?
C11 C12 1.397(2) . ?
C60 C65 1.401(2) . ?
C60 C21 1.534(2) . ?
C60 C61 1.388(2) . ?
C55 C65 1.472(3) . ?
C55 C54 1.402(2) . ?
C17 H17A 0.9900 . ?
C17 H17B 0.9900 . ?
C23 C25 1.537(3) . ?
C23 C22 1.563(2) . ?
C23 C14 1.520(2) . ?
C42 H42 0.9500 . ?
C42 C41 1.399(3) . ?
C64 H64 0.9500 . ?
C64 C65 1.395(3) . ?
C64 C63 1.392(3) . ?
C82 C81 1.381(3) . ?
C82 C83 1.379(3) . ?
C34 H34 0.9500 . ?
C34 C35 1.389(2) . ?
C34 C33 1.395(3) . ?
C52 H52 0.9500 . ?
C52 C51 1.397(3) . ?
C52 C53 1.397(3) . ?
C31 H31 0.9500 . ?
C31 C32 1.394(3) . ?
C75 C70 1.392(3) . ?
C75 C74 1.379(3) . ?
C25 H25A 0.9800 . ?
C25 H25B 0.9800 . ?
C25 H25C 0.9800 . ?
C105 C104 1.389(2) . ?
C85 C84 1.389(3) . ?
C54 H54 0.9500 . ?
C54 C53 1.389(3) . ?
C35 C45 1.476(2) . ?
C40 C41 1.389(3) . ?
C40 C45 1.404(2) . ?
C1 H1A 0.9800 . ?
C1 H1B 0.9800 . ?
C1 H1C 0.9800 . ?
C22 H22A 0.9900 . ?
C22 H22B 0.9900 . ?
C22 C21 1.561(2) . ?
C70 C71 1.389(3) . ?
C70 B1 1.655(3) . ?
C14 C15 1.396(2) . ?
C21 C15 1.522(2) . ?
C102 C103 1.381(3) . ?
C62 H62 0.9500 . ?
C62 C61 1.393(3) . ?
C62 C63 1.390(3) . ?
C51 H51 0.9500 . ?
C33 H33 0.9500 . ?
C33 C32 1.397(3) . ?
C71 C72 1.394(3) . ?
C84 C83 1.375(3) . ?
C32 H32 0.9500 . ?
C74 C73 1.378(3) . ?
C92 C93 1.376(3) . ?
C94 C93 1.386(3) . ?
C53 H53 0.9500 . ?
C61 H61 0.9500 . ?
C104 C103 1.374(3) . ?
C41 H41 0.9500 . ?
C19 H19A 0.9800 . ?
C19 H19B 0.9800 . ?
C19 H19C 0.9800 . ?
C63 H63 0.9500 . ?
C45 C44 1.395(2) . ?
C44 H44 0.9500 . ?
C73 C72 1.373(3) . ?

loop_
_geom_torsion_atom_site_label_1
_geom_torsion_atom_site_label_2
_geom_torsion_atom_site_label_3
_geom_torsion_atom_site_label_4
_geom_torsion
_geom_torsion_site_symmetry_1
_geom_torsion_site_symmetry_2
_geom_torsion_site_symmetry_3
_geom_torsion_site_symmetry_4
_geom_torsion_publ_flag
Pb1 C10 C11 C16 10.3(2) . . . . ?
Pb1 C10 C11 C12 -171.29(13) . . . . ?
Pb1 C10 C15 C14 167.49(13) . . . . ?
Pb1 C10 C15 C21 -14.7(2) . . . . ?
F85 C85 C84 F84 -0.4(3) . . . . ?
F85 C85 C84 C83 178.53(17) . . . . ?
F101 C101 C100 C105 -178.50(15) . . . . ?
F101 C101 C100 B1 -7.4(2) . . . . ?
F101 C101 C102 F102 -0.1(3) . . . . ?
F101 C101 C102 C103 179.47(16) . . . . ?
F71 C71 C72 F72 -0.9(3) . . . . ?
F71 C71 C72 C73 179.90(17) . . . . ?
F104 C104 C103 F103 0.2(3) . . . . ?
F104 C104 C103 C102 -179.18(16) . . . . ?
F102 C102 C103 F103 -1.0(3) . . . . ?
F102 C102 C103 C104 178.37(16) . . . . ?
F91 C91 C92 F92 -0.7(3) . . . . ?
F91 C91 C92 C93 -179.72(17) . . . . ?
F84 C84 C83 F83 -0.6(3) . . . . ?
F84 C84 C83 C82 178.85(17) . . . . ?
F95 C95 C94 F94 -2.4(2) . . . . ?
F95 C95 C94 C93 176.72(16) . . . . ?
F105 C105 C104 F104 1.4(2) . . . . ?
F105 C105 C104 C103 -178.32(16) . . . . ?
F73 C73 C72 F72 1.0(3) . . . . ?
F73 C73 C72 C71 -179.74(17) . . . . ?
F82 C82 C81 F81 0.5(3) . . . . ?
F82 C82 C81 C80 -178.96(17) . . . . ?
F82 C82 C83 F83 -0.4(3) . . . . ?
F82 C82 C83 C84 -179.91(17) . . . . ?
F75 C75 C70 C71 179.11(17) . . . . ?
F75 C75 C70 B1 5.3(3) . . . . ?
F75 C75 C74 F74 1.9(3) . . . . ?
F75 C75 C74 C73 -178.93(17) . . . . ?
F94 C94 C93 F93 1.3(3) . . . . ?
F94 C94 C93 C92 -178.85(17) . . . . ?
F92 C92 C93 F93 0.2(3) . . . . ?
F92 C92 C93 C94 -179.66(17) . . . . ?
F74 C74 C73 F73 -1.6(3) . . . . ?
F74 C74 C73 C72 178.47(18) . . . . ?
C10 C11 C12 C18 -176.92(16) . . . . ?
C10 C11 C12 C13 2.3(3) . . . . ?
C90 C95 C94 F94 179.36(16) . . . . ?
C90 C95 C94 C93 -1.5(3) . . . . ?
C90 C91 C92 F92 177.64(17) . . . . ?
C90 C91 C92 C93 -1.3(3) . . . . ?
C30 C16 C11 C10 -52.6(2) . . . . ?
C30 C16 C11 C12 128.80(16) . . . . ?
C30 C16 C17 C18 -135.83(15) . . . . ?
C30 C16 C40 C41 175.32(18) . . . . ?
C30 C16 C40 C45 -1.94(18) . . . . ?
C30 C31 C32 C33 1.0(3) . . . . ?
C30 C35 C45 C40 2.1(2) . . . . ?
C30 C35 C45 C44 -175.14(18) . . . . ?
C80 C85 C84 F84 -179.71(17) . . . . ?
C80 C85 C84 C83 -0.7(3) . . . . ?
C95 C90 C91 F91 -179.91(16) . . . . ?
C95 C90 C91 C92 1.8(3) . . . . ?
C95 C90 B1 C80 54.9(2) . . . . ?
C95 C90 B1 C100 -66.86(19) . . . . ?
C95 C90 B1 C70 171.23(15) . . . . ?
C95 C94 C93 F93 -177.88(17) . . . . ?
C95 C94 C93 C92 2.0(3) . . . . ?
C101 C100 C105 F105 178.03(16) . . . . ?
C101 C100 C105 C104 -0.7(3) . . . . ?
C101 C100 B1 C90 -63.72(19) . . . . ?
C101 C100 B1 C80 172.51(16) . . . . ?
C101 C100 B1 C70 56.8(2) . . . . ?
C101 C102 C103 F103 179.43(16) . . . . ?
C101 C102 C103 C104 -1.2(3) . . . . ?
C50 C55 C65 C60 1.3(2) . . . . ?
C50 C55 C65 C64 -176.77(19) . . . . ?
C50 C55 C54 C53 1.2(3) . . . . ?
C50 C21 C15 C10 44.7(2) . . . . ?
C50 C21 C15 C14 -137.27(15) . . . . ?
C43 C42 C41 C40 -0.2(3) . . . . ?
C91 C90 C95 F95 -178.54(15) . . . . ?
C91 C90 C95 C94 -0.4(3) . . . . ?
C91 C90 B1 C80 -138.83(18) . . . . ?
C91 C90 B1 C100 99.36(19) . . . . ?
C91 C90 B1 C70 -22.5(2) . . . . ?
C91 C92 C93 F93 179.20(18) . . . . ?
C91 C92 C93 C94 -0.7(3) . . . . ?
C24 C23 C22 C21 -124.21(16) . . . . ?
C24 C23 C14 C13 -62.2(2) . . . . ?
C24 C23 C14 C15 116.56(17) . . . . ?
C16 C30 C31 C32 -174.82(17) . . . . ?
C16 C30 C35 C34 174.32(16) . . . . ?
C16 C30 C35 C45 -3.4(2) . . . . ?
C16 C11 C12 C18 1.7(2) . . . . ?
C16 C11 C12 C13 -179.02(15) . . . . ?
C16 C40 C41 C42 -176.84(17) . . . . ?
C16 C40 C45 C35 0.07(19) . . . . ?
C16 C40 C45 C44 177.57(16) . . . . ?
C20 C18 C17 C16 -104.00(17) . . . . ?
C20 C18 C12 C13 -70.2(2) . . . . ?
C20 C18 C12 C11 108.93(17) . . . . ?
C13 C14 C15 C10 5.5(3) . . . . ?
C13 C14 C15 C21 -172.69(15) . . . . ?
C100 C101 C102 F102 -178.56(16) . . . . ?
C100 C101 C102 C103 1.0(3) . . . . ?
C100 C105 C104 F104 -179.86(17) . . . . ?
C100 C105 C104 C103 0.5(3) . . . . ?
C11 C10 C15 C14 -5.9(3) . . . . ?
C11 C10 C15 C21 171.91(16) . . . . ?
C11 C16 C17 C18 -13.36(18) . . . . ?
C11 C16 C40 C41 53.9(2) . . . . ?
C11 C16 C40 C45 -123.38(16) . . . . ?
C60 C21 C15 C10 -67.6(2) . . . . ?
C60 C21 C15 C14 110.43(16) . . . . ?
C55 C50 C21 C60 2.18(18) . . . . ?
C55 C50 C21 C22 126.10(16) . . . . ?
C55 C50 C21 C15 -116.20(16) . . . . ?
C55 C50 C51 C52 -1.1(3) . . . . ?
C55 C54 C53 C52 -0.7(3) . . . . ?
C17 C16 C11 C10 -174.14(17) . . . . ?
C17 C16 C11 C12 7.30(19) . . . . ?
C17 C16 C40 C41 -63.0(2) . . . . ?
C17 C16 C40 C45 119.71(16) . . . . ?
C17 C18 C12 C13 170.85(17) . . . . ?
C17 C18 C12 C11 -9.98(19) . . . . ?
C23 C22 C21 C50 133.71(16) . . . . ?
C23 C22 C21 C60 -109.37(16) . . . . ?
C23 C22 C21 C15 10.96(18) . . . . ?
C23 C14 C15 C10 -173.40(15) . . . . ?
C23 C14 C15 C21 8.4(2) . . . . ?
C42 C43 C44 C45 0.3(3) . . . . ?
C34 C35 C45 C40 -175.34(18) . . . . ?
C34 C35 C45 C44 7.5(3) . . . . ?
C34 C33 C32 C31 -1.8(3) . . . . ?
C81 C80 C85 F85 -177.57(16) . . . . ?
C81 C80 C85 C84 1.7(3) . . . . ?
C81 C80 B1 C90 -171.28(15) . . . . ?
C81 C80 B1 C100 -56.7(2) . . . . ?
C81 C80 B1 C70 66.43(19) . . . . ?
C81 C82 C83 F83 179.41(17) . . . . ?
C81 C82 C83 C84 -0.1(3) . . . . ?
C31 C30 C16 C11 -60.5(2) . . . . ?
C31 C30 C16 C17 55.3(2) . . . . ?
C31 C30 C16 C40 179.33(17) . . . . ?
C31 C30 C35 C34 -2.1(3) . . . . ?
C31 C30 C35 C45 -179.84(16) . . . . ?
C75 C70 C71 F71 -179.45(16) . . . . ?
C75 C70 C71 C72 0.5(3) . . . . ?
C75 C70 B1 C90 -56.0(2) . . . . ?
C75 C70 B1 C80 68.5(2) . . . . ?
C75 C70 B1 C100 -169.36(16) . . . . ?
C75 C74 C73 F73 179.15(18) . . . . ?
C75 C74 C73 C72 -0.8(3) . . . . ?
C65 C60 C21 C50 -1.35(18) . . . . ?
C65 C60 C21 C22 -126.63(16) . . . . ?
C65 C60 C21 C15 117.80(16) . . . . ?
C65 C60 C61 C62 0.6(3) . . . . ?
C65 C55 C54 C53 -172.85(19) . . . . ?
C65 C64 C63 C62 0.1(3) . . . . ?
C12 C18 C17 C16 14.28(18) . . . . ?
C12 C13 C14 C23 177.71(17) . . . . ?
C12 C13 C14 C15 -1.0(3) . . . . ?
C25 C23 C22 C21 113.55(17) . . . . ?
C25 C23 C14 C13 58.5(2) . . . . ?
C25 C23 C14 C15 -122.74(17) . . . . ?
C105 C100 B1 C90 106.13(19) . . . . ?
C105 C100 B1 C80 -17.6(3) . . . . ?
C105 C100 B1 C70 -133.32(18) . . . . ?
C105 C104 C103 F103 179.90(16) . . . . ?
C105 C104 C103 C102 0.5(3) . . . . ?
C85 C80 C81 F81 178.68(15) . . . . ?
C85 C80 C81 C82 -1.9(3) . . . . ?
C85 C80 B1 C90 15.5(3) . . . . ?
C85 C80 B1 C100 130.09(19) . . . . ?
C85 C80 B1 C70 -106.8(2) . . . . ?
C85 C84 C83 F83 -179.62(17) . . . . ?
C85 C84 C83 C82 -0.1(3) . . . . ?
C54 C55 C65 C60 175.93(19) . . . . ?
C54 C55 C65 C64 -2.2(3) . . . . ?
C35 C30 C16 C11 123.40(16) . . . . ?
C35 C30 C16 C17 -120.75(16) . . . . ?
C35 C30 C16 C40 3.25(18) . . . . ?
C35 C30 C31 C32 0.9(3) . . . . ?
C35 C34 C33 C32 0.6(3) . . . . ?
C35 C45 C44 C43 176.61(18) . . . . ?
C40 C16 C11 C10 61.2(2) . . . . ?
C40 C16 C11 C12 -117.34(16) . . . . ?
C40 C16 C17 C18 108.71(17) . . . . ?
C40 C45 C44 C43 -0.3(3) . . . . ?
C22 C23 C14 C13 -179.70(17) . . . . ?
C22 C23 C14 C15 -0.93(19) . . . . ?
C22 C21 C15 C10 170.06(17) . . . . ?
C22 C21 C15 C14 -11.93(19) . . . . ?
C70 C75 C74 F74 -177.89(18) . . . . ?
C70 C75 C74 C73 1.3(3) . . . . ?
C70 C71 C72 F72 179.15(17) . . . . ?
C70 C71 C72 C73 -0.1(3) . . . . ?
C14 C13 C12 C18 176.25(17) . . . . ?
C14 C13 C12 C11 -2.9(3) . . . . ?
C14 C23 C22 C21 -6.57(18) . . . . ?
C21 C50 C55 C65 -2.3(2) . . . . ?
C21 C50 C55 C54 -177.54(16) . . . . ?
C21 C50 C51 C52 175.59(17) . . . . ?
C21 C60 C65 C55 0.1(2) . . . . ?
C21 C60 C65 C64 178.43(16) . . . . ?
C21 C60 C61 C62 -178.92(17) . . . . ?
C102 C101 C100 C105 0.0(3) . . . . ?
C102 C101 C100 B1 171.08(17) . . . . ?
C51 C50 C55 C65 174.93(16) . . . . ?
C51 C50 C55 C54 -0.3(3) . . . . ?
C51 C50 C21 C60 -174.74(17) . . . . ?
C51 C50 C21 C22 -50.8(2) . . . . ?
C51 C50 C21 C15 66.9(2) . . . . ?
C51 C52 C53 C54 -0.7(3) . . . . ?
C33 C34 C35 C30 1.3(3) . . . . ?
C33 C34 C35 C45 178.43(18) . . . . ?
C71 C70 B1 C90 131.21(19) . . . . ?
C71 C70 B1 C80 -104.3(2) . . . . ?
C71 C70 B1 C100 17.9(3) . . . . ?
C74 C75 C70 C71 -1.2(3) . . . . ?
C74 C75 C70 B1 -174.98(18) . . . . ?
C74 C73 C72 F72 -179.06(17) . . . . ?
C74 C73 C72 C71 0.2(3) . . . . ?
C15 C10 C11 C16 -176.38(16) . . . . ?
C15 C10 C11 C12 2.1(3) . . . . ?
C53 C52 C51 C50 1.6(3) . . . . ?
C61 C60 C65 C55 -179.46(16) . . . . ?
C61 C60 C65 C64 -1.1(3) . . . . ?
C61 C60 C21 C50 178.17(18) . . . . ?
C61 C60 C21 C22 52.9(2) . . . . ?
C61 C60 C21 C15 -62.7(2) . . . . ?
C61 C62 C63 C64 -0.7(3) . . . . ?
C41 C40 C45 C35 -177.49(16) . . . . ?
C41 C40 C45 C44 0.0(3) . . . . ?
C19 C18 C17 C16 134.16(16) . . . . ?
C19 C18 C12 C13 52.0(2) . . . . ?
C19 C18 C12 C11 -128.85(17) . . . . ?
C63 C64 C65 C60 0.8(3) . . . . ?
C63 C64 C65 C55 178.69(18) . . . . ?
C63 C62 C61 C60 0.3(3) . . . . ?
C45 C40 C41 C42 0.2(3) . . . . ?
C44 C43 C42 C41 -0.1(3) . . . . ?
B1 C90 C95 F95 -10.6(2) . . . . ?
B1 C90 C95 C94 167.58(17) . . . . ?
B1 C90 C91 F91 13.1(3) . . . . ?
B1 C90 C91 C92 -165.21(17) . . . . ?
B1 C80 C81 F81 4.5(2) . . . . ?
B1 C80 C81 C82 -176.13(17) . . . . ?
B1 C80 C85 F85 -4.0(3) . . . . ?
B1 C80 C85 C84 175.22(18) . . . . ?
B1 C100 C105 F105 7.7(3) . . . . ?
B1 C100 C105 C104 -171.01(17) . . . . ?
B1 C70 C71 F71 -6.4(3) . . . . ?
B1 C70 C71 C72 173.58(18) . . . . ?
C83 C82 C81 F81 -179.38(16) . . . . ?
C83 C82 C81 C80 1.2(3) . . . . ?
